data_2219801
loop_
_publ_author_name
'Son, Jung-Ho'
'Hoefelmeyer, James D.'

_publ_section_title
;
 8-Iodoquinolinium chloride dihydrate
;
_journal_coeditor_code CI2652
_journal_issue 11
_journal_name_full 'Acta Crystallographica Section E'
_journal_page_first o2076
_journal_paper_doi 10.1107/S1600536808031528
_journal_volume 64
_journal_year 2008
_chemical_formula_iupac 'C9 H7 I N +, Cl -, 2H2 O'
_chemical_formula_moiety 'C9 H7 I N +, Cl -, 2(H2 O)'
_chemical_formula_sum 'C9 H11 Cl I N O2'
_chemical_formula_weight 327.54
_chemical_melting_point 388
_chemical_name_common 'Iodoquinolinium Chloride Dihydrate'
_chemical_name_systematic
;
8-Iodoquinolinium chloride dihydrate
;
_space_group_IT_number 14
_symmetry_cell_setting monoclinic
_symmetry_space_group_name_Hall '-P 2ybc'
_symmetry_space_group_name_H-M 'P 1 21/c 1'
_atom_sites_solution_hydrogens geom
_atom_sites_solution_primary direct
_atom_sites_solution_secondary difmap
_audit_creation_method SHELXL-97
_cell_angle_alpha 90.00
_cell_angle_beta 97.13(3)
_cell_angle_gamma 90.00
_cell_formula_units_Z 4
_cell_length_a 8.9600(18)
_cell_length_b 17.580(4)
_cell_length_c 7.1700(14)
_cell_measurement_reflns_used 9991
_cell_measurement_temperature 100(2)
_cell_measurement_theta_max 28.6
_cell_measurement_theta_min 2.31
_cell_volume 1120.7(4)
_computing_cell_refinement 'SAINT (Bruker, 2003)'
_computing_data_collection 'SMART (Bruker, 2003)'
_computing_data_reduction 'SAINT (Bruker, 2003)'
_computing_molecular_graphics 'ORTEP-3 (Farrugia, 1997) and Mercury (Macrae <i>et al.</i>,  2006)'
_computing_publication_material 'SHELXTL (Sheldrick, 2008)'
_computing_structure_refinement 'SHELXTL (Sheldrick, 2008)'
_computing_structure_solution 'SHELXTL (Sheldrick, 2008)'
_diffrn_ambient_temperature 100(2)
_diffrn_measured_fraction_theta_full 0.996
_diffrn_measured_fraction_theta_max 0.996
_diffrn_measurement_device_type 'Bruker SMART APEXII'
_diffrn_measurement_method \w
_diffrn_radiation_monochromator graphite
_diffrn_radiation_source 'fine-focus sealed tube'
_diffrn_radiation_type MoK\a
_diffrn_radiation_wavelength 0.71073
_diffrn_reflns_av_R_equivalents 0.0196
_diffrn_reflns_av_sigmaI/netI 0.0123
_diffrn_reflns_limit_h_max 10
_diffrn_reflns_limit_h_min -10
_diffrn_reflns_limit_k_max 21
_diffrn_reflns_limit_k_min -21
_diffrn_reflns_limit_l_max 8
_diffrn_reflns_limit_l_min -8
_diffrn_reflns_number 10655
_diffrn_reflns_theta_full 25.35
_diffrn_reflns_theta_max 25.35
_diffrn_reflns_theta_min 2.29
_diffrn_standards_number 0
_exptl_absorpt_coefficient_mu 3.071
_exptl_absorpt_correction_T_max 0.2879
_exptl_absorpt_correction_T_min 0.2191
_exptl_absorpt_correction_type multi-scan
_exptl_absorpt_process_details '(SADABS; Bruker, 2003)'
_exptl_crystal_colour brown
_exptl_crystal_density_diffrn 1.941
_exptl_crystal_density_method 'not measured'
_exptl_crystal_description Block
_exptl_crystal_F_000 632
_exptl_crystal_size_max 0.71
_exptl_crystal_size_mid 0.67
_exptl_crystal_size_min 0.54
_refine_diff_density_max 0.789
_refine_diff_density_min -0.650
_refine_ls_extinction_method none
_refine_ls_goodness_of_fit_ref 1.255
_refine_ls_hydrogen_treatment mixed
_refine_ls_matrix_type full
_refine_ls_number_parameters 143
_refine_ls_number_reflns 2045
_refine_ls_number_restraints 6
_refine_ls_restrained_S_all 1.254
_refine_ls_R_factor_all 0.0190
_refine_ls_R_factor_gt 0.0189
_refine_ls_shift/su_max 0.001
_refine_ls_shift/su_mean 0.000
_refine_ls_structure_factor_coef Fsqd
_refine_ls_weighting_details 'calc w = 1/[\s^2^(Fo^2^)+(0.0437P)^2^+2.836P] where P = (Fo^2^+2Fc^2^)/3'
_refine_ls_weighting_scheme calc
_refine_ls_wR_factor_gt 0.0460
_refine_ls_wR_factor_ref 0.0460
_reflns_number_gt 2040
_reflns_number_total 2045
_reflns_threshold_expression I>2\s(I)
_cod_data_source_file ci2652.cif
_cod_data_source_block I
_cod_depositor_comments
;
The following automatic conversions were performed:
'_symmetry_cell_setting' value 'Monoclinic' changed to 'monoclinic'
according to '/home/saulius/struct/CIF-dictionaries/cif_core.dic'
dictionary named 'cif_core.dic' version 2.4.1 from 2010-06-29.

Automatic conversion script
Id: cif_fix_enum 1527 2010-12-29 10:47:43Z saulius 

The following automatic conversions were performed:

'_symmetry_cell_setting' value 'Monoclinic' changed to 'monoclinic'
according to /home/saulius/struct/CIF-dictionaries/cif_core.dic
dictionary named 'cif_core.dic' version 2.4.1 from 2010-06-29.

Automatic conversion script
Id: cif_fix_values 1715 2011-07-08 13:25:40Z adriana 
;
_cod_original_sg_symbol_H-M 'P 21/c'
_cod_database_code 2219801
_cod_database_fobs_code 2219801

loop_
_symmetry_equiv_pos_as_xyz
'x, y, z'
'-x, y+1/2, -z+1/2'
'-x, -y, -z'
'x, -y-1/2, z-1/2'

loop_
_atom_site_type_symbol
_atom_site_label
_atom_site_fract_x
_atom_site_fract_y
_atom_site_fract_z
_atom_site_U_iso_or_equiv
_atom_site_adp_type
_atom_site_calc_flag
_atom_site_refinement_flags
_atom_site_occupancy
C C2 0.1207(3) 0.35738(15) -0.0118(4) 0.0175(6) Uani d . 1
H H2 0.0968 0.4100 -0.0215 0.021 Uiso calc R 1
C C3 0.0078(3) 0.30408(17) -0.0595(4) 0.0187(6) Uani d . 1
H H3 -0.0918 0.3199 -0.1035 0.022 Uiso calc R 1
C C4 0.0429(3) 0.22795(15) -0.0418(4) 0.0155(5) Uani d . 1
H H4 -0.0333 0.1909 -0.0724 0.019 Uiso calc R 1
C C5 0.2333(3) 0.12642(15) 0.0433(4) 0.0170(5) Uani d . 1
H H5 0.1591 0.0881 0.0155 0.020 Uiso calc R 1
C C6 0.3795(3) 0.10627(15) 0.1040(4) 0.0190(6) Uani d . 1
H H6 0.4053 0.0541 0.1199 0.023 Uiso calc R 1
C C7 0.4923(3) 0.16273(16) 0.1430(4) 0.0169(5) Uani d . 1
H H7 0.5932 0.1477 0.1821 0.020 Uiso calc R 1
C C8 0.4574(3) 0.23944(15) 0.1248(4) 0.0134(5) Uani d . 1
C C9 0.3060(3) 0.26110(14) 0.0660(3) 0.0115(5) Uani d . 1
C C10 0.1928(3) 0.20430(15) 0.0220(4) 0.0132(5) Uani d . 1
N N1 0.2614(3) 0.33639(13) 0.0471(3) 0.0143(5) Uani d . 1
H H1 0.326(4) 0.369(2) 0.080(5) 0.029(10) Uiso d . 1
Cl Cl1 0.12024(7) 0.54723(4) 0.76556(9) 0.01743(14) Uani d . 1
I I1 0.629687(18) 0.321563(10) 0.17166(2) 0.01562(7) Uani d . 1
O O1 0.3734(3) 0.48091(13) 0.1171(4) 0.0404(6) Uani d D 1
H H1A 0.320(4) 0.506(2) 0.183(5) 0.061 Uiso d D 1
H H1B 0.363(5) 0.498(2) 0.008(3) 0.061 Uiso d D 1
O O2 0.1749(2) 0.55620(12) 0.3282(3) 0.0240(4) Uani d D 1
H H2A 0.183(4) 0.559(2) 0.4461(15) 0.036 Uiso d D 1
H H2B 0.104(3) 0.5262(17) 0.294(4) 0.036 Uiso d D 1

loop_
_atom_site_aniso_label
_atom_site_aniso_U_11
_atom_site_aniso_U_22
_atom_site_aniso_U_33
_atom_site_aniso_U_12
_atom_site_aniso_U_13
_atom_site_aniso_U_23
C2 0.0231(14) 0.0138(13) 0.0161(13) 0.0066(11) 0.0044(11) 0.0019(10)
C3 0.0122(13) 0.0270(15) 0.0173(14) 0.0054(11) 0.0034(11) 0.0065(11)
C4 0.0139(13) 0.0186(13) 0.0138(12) -0.0033(10) 0.0014(10) -0.0002(10)
C5 0.0197(14) 0.0140(13) 0.0177(13) -0.0021(11) 0.0034(11) -0.0005(10)
C6 0.0231(15) 0.0126(13) 0.0217(14) 0.0031(11) 0.0041(11) 0.0006(11)
C7 0.0141(13) 0.0192(13) 0.0174(13) 0.0039(11) 0.0024(10) 0.0004(11)
C8 0.0121(12) 0.0158(13) 0.0124(12) -0.0034(10) 0.0016(10) -0.0024(10)
C9 0.0130(12) 0.0124(12) 0.0099(11) -0.0005(10) 0.0041(9) 0.0003(9)
C10 0.0143(13) 0.0149(12) 0.0111(12) -0.0022(10) 0.0041(10) -0.0005(10)
N1 0.0153(12) 0.0110(11) 0.0172(12) -0.0028(9) 0.0043(9) 0.0004(9)
Cl1 0.0163(3) 0.0132(3) 0.0221(3) -0.0013(2) 0.0002(2) -0.0013(2)
I1 0.01147(10) 0.01954(11) 0.01569(11) -0.00378(6) 0.00106(7) -0.00135(6)
O1 0.0416(15) 0.0188(12) 0.0660(18) -0.0115(10) 0.0268(14) -0.0137(11)
O2 0.0235(11) 0.0214(11) 0.0267(11) -0.0048(8) 0.0017(9) -0.0003(9)

loop_
_atom_type_symbol
_atom_type_description
_atom_type_scat_dispersion_real
_atom_type_scat_dispersion_imag
_atom_type_scat_source
C C 0.0033 0.0016 'International Tables Vol C Tables 4.2.6.8 and 6.1.1.4'
H H 0.0000 0.0000 'International Tables Vol C Tables 4.2.6.8 and 6.1.1.4'
N N 0.0061 0.0033 'International Tables Vol C Tables 4.2.6.8 and 6.1.1.4'
Cl Cl 0.1484 0.1585 'International Tables Vol C Tables 4.2.6.8 and 6.1.1.4'
I I -0.4742 1.8119 'International Tables Vol C Tables 4.2.6.8 and 6.1.1.4'
O O 0.0106 0.0060 'International Tables Vol C Tables 4.2.6.8 and 6.1.1.4'

loop_
_geom_angle_atom_site_label_1
_geom_angle_atom_site_label_2
_geom_angle_atom_site_label_3
_geom_angle
N1 C2 C3 121.5(2)
N1 C2 H2 119.2
C3 C2 H2 119.2
C4 C3 C2 118.8(2)
C4 C3 H3 120.6
C2 C3 H3 120.6
C3 C4 C10 120.6(2)
C3 C4 H4 119.7
C10 C4 H4 119.7
C6 C5 C10 120.2(2)
C6 C5 H5 119.9
C10 C5 H5 119.9
C5 C6 C7 120.6(3)
C5 C6 H6 119.7
C7 C6 H6 119.7
C8 C7 C6 121.0(2)
C8 C7 H7 119.5
C6 C7 H7 119.5
C7 C8 C9 119.0(2)
C7 C8 I1 119.89(19)
C9 C8 I1 121.09(19)
N1 C9 C8 122.6(2)
N1 C9 C10 117.2(2)
C8 C9 C10 120.2(2)
C5 C10 C4 122.3(2)
C5 C10 C9 119.0(2)
C4 C10 C9 118.8(2)
C2 N1 C9 123.1(2)
C2 N1 H1 120(3)
C9 N1 H1 117(3)
H1A O1 H1B 110(2)
H2A O2 H2B 107(2)

loop_
_geom_bond_atom_site_label_1
_geom_bond_atom_site_label_2
_geom_bond_distance
C2 N1 1.331(4)
C2 C3 1.390(4)
C2 H2 0.95
C3 C4 1.377(4)
C3 H3 0.95
C4 C10 1.426(4)
C4 H4 0.95
C5 C6 1.374(4)
C5 C10 1.420(4)
C5 H5 0.95
C6 C7 1.419(4)
C6 H6 0.95
C7 C8 1.387(4)
C7 H7 0.95
C8 C9 1.421(4)
C8 I1 2.110(3)
C9 N1 1.384(3)
C9 C10 1.430(4)
N1 H1 0.82(4)
O1 H1A 0.836(10)
O1 H1B 0.834(10)
O2 H2A 0.840(10)
O2 H2B 0.841(10)

loop_
_geom_hbond_atom_site_label_D
_geom_hbond_atom_site_label_H
_geom_hbond_atom_site_label_A
_geom_hbond_site_symmetry_A
_geom_hbond_distance_DH
_geom_hbond_distance_HA
_geom_hbond_distance_DA
_geom_hbond_angle_DHA
N1 H1 O1 . 0.82(4) 2.03(4) 2.755(3) 147(3)
N1 H1 I1 . 0.82(4) 2.85(4) 3.320(2) 119(3)
O1 H1A O2 . 0.840(10) 1.975(12) 2.807(3) 173(5)
O1 H1B Cl1 1_554 0.830(10) 2.75(3) 3.382(3) 134(4)
O2 H2A Cl1 . 0.840(10) 2.435(16) 3.237(2) 160(3)
O2 H2B Cl1 3_566 0.840(10) 2.379(12) 3.211(2) 170(3)

loop_
_geom_torsion_atom_site_label_1
_geom_torsion_atom_site_label_2
_geom_torsion_atom_site_label_3
_geom_torsion_atom_site_label_4
_geom_torsion
N1 C2 C3 C4 1.1(4)
C2 C3 C4 C10 -0.8(4)
C10 C5 C6 C7 -1.1(4)
C5 C6 C7 C8 1.4(4)
C6 C7 C8 C9 0.0(4)
C6 C7 C8 I1 -177.1(2)
C7 C8 C9 N1 179.0(2)
I1 C8 C9 N1 -3.9(3)
C7 C8 C9 C10 -1.6(4)
I1 C8 C9 C10 175.50(18)
C6 C5 C10 C4 179.5(2)
C6 C5 C10 C9 -0.5(4)
C3 C4 C10 C5 179.6(3)
C3 C4 C10 C9 -0.4(4)
N1 C9 C10 C5 -178.7(2)
C8 C9 C10 C5 1.8(4)
N1 C9 C10 C4 1.3(3)
C8 C9 C10 C4 -178.2(2)
C3 C2 N1 C9 -0.2(4)
C8 C9 N1 C2 178.4(2)
C10 C9 N1 C2 -1.0(4)

loop_
_cod_related_entry_id
_cod_related_entry_database
_cod_related_entry_code
1 ChemSpider 30655635
